data_7211414
loop_
_publ_author_name
'Arcus, Vickery L.'
'Bernstein, Daniel R.'
'Crombie, Cameron W.'
'Saunders, Graham C.'

_publ_section_title
;
 Infinite stacking of alternating polyfluoroaryl rings and bromide anions
;
_journal_issue 46
_journal_name_full CrystEngComm
_journal_page_first 9841
_journal_paper_doi 10.1039/c3ce41582a
_journal_volume 15
_journal_year 2013
_chemical_formula_sum 'C16 H10 Br2 F4 N2'
_chemical_formula_weight 466.08
_chemical_name_systematic
; 
 ? 
;
_space_group_IT_number 2
_symmetry_cell_setting triclinic
_symmetry_space_group_name_Hall '-P 1'
_symmetry_space_group_name_H-M 'P -1'
_atom_sites_solution_hydrogens geom
_atom_sites_solution_primary direct
_atom_sites_solution_secondary difmap
_audit_creation_method SHELXL-97
_cell_angle_alpha 103.704(3)
_cell_angle_beta 102.664(3)
_cell_angle_gamma 103.066(3)
_cell_formula_units_Z 2
_cell_length_a 6.9774(2)
_cell_length_b 10.7434(5)
_cell_length_c 11.8115(4)
_cell_measurement_temperature 100(2)
_cell_volume 802.36(6)
_computing_structure_refinement 'SHELXL-97 (Sheldrick, 1997)'
_computing_structure_solution 'SHELXS-97 (Sheldrick, 1990)'
_diffrn_ambient_temperature 100(2)
_diffrn_detector_area_resol_mean 10.7110
_diffrn_measured_fraction_theta_full 0.946
_diffrn_measured_fraction_theta_max 0.946
_diffrn_measurement_device_type 'SuperNova, Single source at offset, Atlas'
_diffrn_radiation_monochromator mirror
_diffrn_radiation_source 'fine-focus sealed tube'
_diffrn_radiation_type CuK\a
_diffrn_radiation_wavelength 1.54184
_diffrn_reflns_av_R_equivalents 0.0397
_diffrn_reflns_av_sigmaI/netI 0.0303
_diffrn_reflns_limit_h_max 8
_diffrn_reflns_limit_h_min -8
_diffrn_reflns_limit_k_max 11
_diffrn_reflns_limit_k_min -13
_diffrn_reflns_limit_l_max 13
_diffrn_reflns_limit_l_min -14
_diffrn_reflns_number 7096
_diffrn_reflns_theta_full 73.31
_diffrn_reflns_theta_max 73.31
_diffrn_reflns_theta_min 4.02
_exptl_absorpt_coefficient_mu 6.826
_exptl_absorpt_correction_T_max 0.3422
_exptl_absorpt_correction_T_min 0.0991
_exptl_absorpt_correction_type multi-scan
_exptl_absorpt_process_details Empirical
_exptl_crystal_colour colourless
_exptl_crystal_density_diffrn 1.929
_exptl_crystal_density_method 'not measured'
_exptl_crystal_description block
_exptl_crystal_F_000 452
_exptl_crystal_size_max 0.63
_exptl_crystal_size_mid 0.20
_exptl_crystal_size_min 0.20
_refine_diff_density_max 1.643
_refine_diff_density_min -0.990
_refine_diff_density_rms 0.182
_refine_ls_extinction_coef 0.0068(8)
_refine_ls_extinction_expression Fc^*^=kFc[1+0.001xFc^2^\l^3^/sin(2\q)]^-1/4^
_refine_ls_extinction_method SHELXL
_refine_ls_goodness_of_fit_ref 1.147
_refine_ls_hydrogen_treatment constr
_refine_ls_matrix_type full
_refine_ls_number_parameters 218
_refine_ls_number_reflns 3060
_refine_ls_number_restraints 0
_refine_ls_restrained_S_all 1.147
_refine_ls_R_factor_all 0.0457
_refine_ls_R_factor_gt 0.0450
_refine_ls_shift/su_max 0.001
_refine_ls_shift/su_mean 0.000
_refine_ls_structure_factor_coef Fsqd
_refine_ls_weighting_details 'calc w=1/[\s^2^(Fo^2^)+(0.0938P)^2^+2.5501P] where P=(Fo^2^+2Fc^2^)/3'
_refine_ls_weighting_scheme calc
_refine_ls_wR_factor_gt 0.1469
_refine_ls_wR_factor_ref 0.1473
_reflns_number_gt 3038
_reflns_number_total 3060
_reflns_threshold_expression >2sigma(I)
_cod_data_source_file c3ce41582a.txt
_cod_data_source_block shelxl
_cod_depositor_comments
;
The following automatic conversions were performed:

'_refine_ls_hydrogen_treatment' value 'Constr' changed to 'constr'
according to /home/saulius/struct/CIF-dictionaries/cif_core.dic
dictionary named 'cif_core.dic' version 2.4.2 from 2011-04-26.

Automatic conversion script
Id: cif_fix_values 1891 2012-01-12 08:04:46Z andrius 
;
_cod_original_cell_volume 802.36(5)
_cod_original_sg_symbol_H-M P-1
_cod_database_code 7211414

loop_
_symmetry_equiv_pos_as_xyz
'x, y, z'
'-x, -y, -z'

loop_
_atom_site_label
_atom_site_type_symbol
_atom_site_fract_x
_atom_site_fract_y
_atom_site_fract_z
_atom_site_U_iso_or_equiv
_atom_site_adp_type
_atom_site_occupancy
_atom_site_symmetry_multiplicity
_atom_site_calc_flag
_atom_site_refinement_flags
Br1 Br 0.74026(6) 0.51579(5) 0.44138(4) 0.0164(2) Uani 1 1 d .
Br2 Br 0.63771(6) 0.39644(4) 0.14636(4) 0.0158(2) Uani 1 1 d .
F5 F 0.8322(4) 0.4431(3) 0.8671(2) 0.0211(6) Uani 1 1 d .
F6 F 0.7469(5) 0.3556(3) 0.6241(2) 0.0265(7) Uani 1 1 d .
F8 F 0.8554(4) 0.8027(3) 0.6122(2) 0.0246(6) Uani 1 1 d .
F9 F 0.9372(4) 0.8869(3) 0.8557(3) 0.0240(6) Uani 1 1 d .
N1 N 0.9449(5) 0.7151(4) 0.9950(3) 0.0128(7) Uani 1 1 d .
N2 N 0.9155(5) 0.7605(4) 1.1766(3) 0.0146(7) Uani 1 1 d .
C1 C 0.8191(6) 0.6875(4) 1.0615(4) 0.0135(8) Uani 1 1 d .
H1 H 0.6845 0.6265 1.0321 0.016 Uiso 1 1 calc R
C2 C 1.1281(6) 0.8082(5) 1.0694(4) 0.0179(9) Uani 1 1 d .
H2 H 1.2449 0.8443 1.0456 0.022 Uiso 1 1 calc R
C3 C 1.1065(7) 0.8368(4) 1.1826(4) 0.0170(9) Uani 1 1 d .
H3 H 1.2057 0.8988 1.2539 0.020 Uiso 1 1 calc R
C4 C 0.8924(6) 0.6667(4) 0.8657(4) 0.0124(8) Uani 1 1 d .
C5 C 0.8402(6) 0.5314(5) 0.8045(4) 0.0149(8) Uani 1 1 d .
C6 C 0.7961(6) 0.4872(4) 0.6794(4) 0.0144(8) Uani 1 1 d .
C7 C 0.8027(6) 0.5776(5) 0.6119(4) 0.0158(9) Uani 1 1 d .
C8 C 0.8520(6) 0.7122(5) 0.6736(4) 0.0163(9) Uani 1 1 d .
C9 C 0.8949(6) 0.7570(4) 0.7981(4) 0.0146(8) Uani 1 1 d .
C10 C 0.8135(7) 0.7735(5) 1.2731(4) 0.0194(9) Uani 1 1 d .
H10A H 0.9112 0.7805 1.3506 0.023 Uiso 1 1 calc R
H10B H 0.6961 0.6923 1.2526 0.023 Uiso 1 1 calc R
C11 C 0.7363(6) 0.8970(4) 1.2889(4) 0.0154(8) Uani 1 1 d .
C12 C 0.6763(7) 0.9461(5) 1.1925(4) 0.0195(9) Uani 1 1 d .
H12 H 0.6808 0.9017 1.1137 0.023 Uiso 1 1 calc R
C13 C 0.6097(7) 1.0597(5) 1.2102(5) 0.0231(10) Uani 1 1 d .
H13 H 0.5691 1.0928 1.1438 0.028 Uiso 1 1 calc R
C14 C 0.6023(8) 1.1250(5) 1.3252(5) 0.0261(11) Uani 1 1 d .
H14 H 0.5603 1.2041 1.3382 0.031 Uiso 1 1 calc R
C15 C 0.6570(8) 1.0737(5) 1.4208(5) 0.0278(11) Uani 1 1 d .
H15 H 0.6470 1.1159 1.4987 0.033 Uiso 1 1 calc R
C16 C 0.7259(8) 0.9612(5) 1.4033(4) 0.0230(10) Uani 1 1 d .
H16 H 0.7662 0.9279 1.4696 0.028 Uiso 1 1 calc R

loop_
_atom_site_aniso_label
_atom_site_aniso_U_11
_atom_site_aniso_U_22
_atom_site_aniso_U_33
_atom_site_aniso_U_23
_atom_site_aniso_U_13
_atom_site_aniso_U_12
Br1 0.0107(3) 0.0290(3) 0.0104(3) 0.0067(2) 0.00430(18) 0.0056(2)
Br2 0.0110(3) 0.0247(3) 0.0128(3) 0.0067(2) 0.00379(18) 0.0058(2)
F5 0.0337(15) 0.0170(13) 0.0153(12) 0.0082(10) 0.0073(11) 0.0088(11)
F6 0.0414(17) 0.0200(14) 0.0149(13) 0.0019(11) 0.0062(12) 0.0084(12)
F8 0.0315(15) 0.0267(15) 0.0201(13) 0.0148(11) 0.0087(11) 0.0079(12)
F9 0.0323(15) 0.0175(14) 0.0229(14) 0.0067(11) 0.0093(12) 0.0063(11)
N1 0.0109(16) 0.0151(17) 0.0114(17) 0.0038(13) 0.0029(13) 0.0027(13)
N2 0.0158(17) 0.0159(17) 0.0131(17) 0.0040(14) 0.0046(13) 0.0066(14)
C1 0.0122(18) 0.020(2) 0.0110(19) 0.0063(16) 0.0046(15) 0.0067(16)
C2 0.0112(19) 0.021(2) 0.019(2) 0.0065(17) 0.0031(16) 0.0017(16)
C3 0.015(2) 0.015(2) 0.016(2) 0.0017(16) -0.0002(16) 0.0014(16)
C4 0.0092(18) 0.020(2) 0.0096(19) 0.0056(16) 0.0046(14) 0.0055(15)
C5 0.0127(19) 0.022(2) 0.014(2) 0.0086(17) 0.0048(15) 0.0070(16)
C6 0.0132(18) 0.014(2) 0.0144(19) 0.0014(16) 0.0052(15) 0.0038(15)
C7 0.0093(18) 0.028(2) 0.012(2) 0.0062(18) 0.0056(15) 0.0067(16)
C8 0.0117(19) 0.026(2) 0.016(2) 0.0126(18) 0.0070(15) 0.0052(16)
C9 0.0121(19) 0.014(2) 0.019(2) 0.0068(17) 0.0073(16) 0.0027(15)
C10 0.027(2) 0.022(2) 0.011(2) 0.0042(17) 0.0094(17) 0.0090(19)
C11 0.0126(19) 0.016(2) 0.015(2) 0.0022(16) 0.0053(15) 0.0017(16)
C12 0.021(2) 0.021(2) 0.019(2) 0.0057(18) 0.0079(18) 0.0079(18)
C13 0.018(2) 0.029(3) 0.026(2) 0.013(2) 0.0078(18) 0.0080(19)
C14 0.021(2) 0.020(2) 0.037(3) 0.006(2) 0.011(2) 0.0071(19)
C15 0.036(3) 0.026(3) 0.023(2) 0.003(2) 0.016(2) 0.009(2)
C16 0.032(3) 0.023(2) 0.018(2) 0.0075(19) 0.0116(19) 0.011(2)

loop_
_atom_type_symbol
_atom_type_description
_atom_type_scat_dispersion_real
_atom_type_scat_dispersion_imag
_atom_type_scat_source
C C 0.0181 0.0091 'International Tables Vol C Tables 4.2.6.8 and 6.1.1.4'
H H 0.0000 0.0000 'International Tables Vol C Tables 4.2.6.8 and 6.1.1.4'
N N 0.0311 0.0180 'International Tables Vol C Tables 4.2.6.8 and 6.1.1.4'
F F 0.0727 0.0534 'International Tables Vol C Tables 4.2.6.8 and 6.1.1.4'
Br Br -0.6763 1.2805 'International Tables Vol C Tables 4.2.6.8 and 6.1.1.4'

loop_
_geom_angle_atom_site_label_1
_geom_angle_atom_site_label_2
_geom_angle_atom_site_label_3
_geom_angle
C1 N1 C2 109.6(4)
C1 N1 C4 125.2(4)
C2 N1 C4 124.9(4)
C1 N2 C3 108.9(4)
C1 N2 C10 123.3(4)
C3 N2 C10 126.8(4)
N2 C1 N1 107.8(4)
C3 C2 N1 105.8(4)
C2 C3 N2 107.9(4)
C5 C4 C9 118.6(4)
C5 C4 N1 121.6(4)
C9 C4 N1 119.8(4)
F5 C5 C6 119.9(4)
F5 C5 C4 119.6(4)
C6 C5 C4 120.6(4)
F6 C6 C5 118.5(4)
F6 C6 C7 120.6(4)
C5 C6 C7 120.9(4)
C8 C7 C6 118.1(4)
C8 C7 Br1 121.5(3)
C6 C7 Br1 120.4(3)
F8 C8 C9 118.3(4)
F8 C8 C7 120.3(4)
C9 C8 C7 121.4(4)
F9 C9 C8 120.6(4)
F9 C9 C4 119.0(4)
C8 C9 C4 120.4(4)
N2 C10 C11 111.2(4)
C12 C11 C16 119.4(4)
C12 C11 C10 121.9(4)
C16 C11 C10 118.7(4)
C11 C12 C13 120.5(4)
C12 C13 C14 120.0(5)
C15 C14 C13 119.4(5)
C16 C15 C14 120.5(5)
C15 C16 C11 120.1(5)

loop_
_geom_bond_atom_site_label_1
_geom_bond_atom_site_label_2
_geom_bond_distance
Br1 C7 1.881(4)
F5 C5 1.333(5)
F6 C6 1.337(5)
F8 C8 1.343(5)
F9 C9 1.332(5)
N1 C1 1.331(5)
N1 C2 1.385(5)
N1 C4 1.424(5)
N2 C1 1.330(6)
N2 C3 1.374(6)
N2 C10 1.467(5)
C2 C3 1.349(6)
C4 C5 1.384(7)
C4 C9 1.394(6)
C5 C6 1.381(6)
C6 C7 1.393(6)
C7 C8 1.381(7)
C8 C9 1.375(6)
C10 C11 1.528(6)
C11 C12 1.388(7)
C11 C16 1.390(6)
C12 C13 1.388(7)
C13 C14 1.391(8)
C14 C15 1.388(8)
C15 C16 1.387(7)

loop_
_geom_torsion_atom_site_label_1
_geom_torsion_atom_site_label_2
_geom_torsion_atom_site_label_3
_geom_torsion_atom_site_label_4
_geom_torsion
C3 N2 C1 N1 0.4(5)
C10 N2 C1 N1 169.7(4)
C2 N1 C1 N2 0.3(5)
C4 N1 C1 N2 -174.0(4)
C1 N1 C2 C3 -0.9(5)
C4 N1 C2 C3 173.4(4)
N1 C2 C3 N2 1.1(5)
C1 N2 C3 C2 -1.0(5)
C10 N2 C3 C2 -169.8(4)
C1 N1 C4 C5 -63.5(6)
C2 N1 C4 C5 123.1(5)
C1 N1 C4 C9 117.1(5)
C2 N1 C4 C9 -56.4(6)
C9 C4 C5 F5 -178.4(4)
N1 C4 C5 F5 2.1(6)
C9 C4 C5 C6 1.5(6)
N1 C4 C5 C6 -177.9(4)
F5 C5 C6 F6 -0.3(6)
C4 C5 C6 F6 179.8(4)
F5 C5 C6 C7 179.8(4)
C4 C5 C6 C7 -0.2(6)
F6 C6 C7 C8 179.2(4)
C5 C6 C7 C8 -0.8(6)
F6 C6 C7 Br1 0.5(6)
C5 C6 C7 Br1 -179.5(3)
C6 C7 C8 F8 -178.4(4)
Br1 C7 C8 F8 0.3(6)
C6 C7 C8 C9 0.4(6)
Br1 C7 C8 C9 179.1(3)
F8 C8 C9 F9 0.5(6)
C7 C8 C9 F9 -178.4(4)
F8 C8 C9 C4 179.7(4)
C7 C8 C9 C4 0.9(7)
C5 C4 C9 F9 177.4(4)
N1 C4 C9 F9 -3.1(6)
C5 C4 C9 C8 -1.9(6)
N1 C4 C9 C8 177.6(4)
C1 N2 C10 C11 -93.4(5)
C3 N2 C10 C11 73.9(5)
N2 C10 C11 C12 30.0(6)
N2 C10 C11 C16 -150.1(4)
C16 C11 C12 C13 1.1(7)
C10 C11 C12 C13 -179.1(4)
C11 C12 C13 C14 -0.1(7)
C12 C13 C14 C15 -1.7(7)
C13 C14 C15 C16 2.5(8)
C14 C15 C16 C11 -1.5(8)
C12 C11 C16 C15 -0.3(7)
C10 C11 C16 C15 179.9(4)
